data_7058239
loop_
_publ_author_name
'Lacorre, Philippe'

_publ_section_title
;
 On the crystal structures of Pr7W6.25M0.75O30 (M = Zn, Co) and so-called
 MPr2W2O10 (M = Co, Mn, Cd)
;
_journal_issue 15
_journal_name_full 'New Journal of Chemistry'
_journal_page_first 5662
_journal_paper_doi 10.1039/C9NJ00548J
_journal_volume 43
_journal_year 2019
_chemical_formula_moiety 'Co0.75 O30 Pr7 W6.25'
_chemical_formula_structural 'Pr Pr6 (Co0.75W0.25) W6 (O6)5'
_chemical_formula_sum 'Co0.75 O30 Pr7 W6.25'
_chemical_formula_weight 2659.52
_space_group_IT_number 148
_space_group_name_Hall '-R 3'
_space_group_name_H-M_alt 'R -3 :H'
_symmetry_cell_setting trigonal
_symmetry_space_group_name_Hall '-R 3'
_symmetry_space_group_name_H-M 'R -3 :H'
_audit_update_record
;
2019-01-30 deposited with the CCDC.    2019-03-13 downloaded from the CCDC.
;
_cell_angle_alpha 90.0000
_cell_angle_beta 90.0000
_cell_angle_gamma 120.000
_cell_formula_units_Z 3
_cell_length_a 16.8341(2)
_cell_length_b 16.8341(2)
_cell_length_c 6.8079(1)
_cell_measurement_temperature 300
_cell_volume 1670.80(4)
_computing_structure_refinement FULLPROF
_diffrn_ambient_temperature 300
_diffrn_measurement_device_type 'PANalytical Empyrean'
_diffrn_radiation_type 'X-ray Cu K\a'
_exptl_crystal_density_diffrn 7.930
_pd_block_id Pr7W6.25Co0.75O30
_pd_char_colour 'light olive green'
_pd_meas_scan_method step
_pd_proc_2theta_range_inc 0.0131
_pd_proc_2theta_range_max 130.000
_pd_proc_2theta_range_min 9.000
_pd_proc_ls_prof_R_factor 6.65
_pd_proc_ls_prof_wR_expected 2.36
_pd_proc_ls_prof_wR_factor 6.99
_pd_spec_mount_mode reflection
_refine_ls_goodness_of_fit_all 3.06
_refine_ls_R_I_factor 4.18
_refine_ls_shift/su_max 0.01
_cod_data_source_file c9nj00548j1.cif
_cod_data_source_block Pr700W625Co75O3000
_cod_depositor_comments
;
The following automatic conversions were performed:

'_symmetry_cell_setting' value 'Trigonal' changed to 'trigonal'
according to
/home/data/users/saulius/crontab/automatic-downloads/rss-feeds/RSC/lib/dictionaries/cif_core.dic
dictionary named 'cif_core.dic' version 2.4.2 from 2011-04-26.

Automatic conversion script
Id: cif_fix_values 4973 2017-02-22 13:04:09Z antanas 

 Adding full bibliography for 7058238--7058239.cif.
;
_cod_original_cell_volume 1670.79(3)
_cod_original_sg_symbol_H-M 'R -3'
_cod_database_code 7058239

loop_
_symmetry_equiv_pos_as_xyz
x,y,z
-y,x-y,z
-x+y,-x,z
-x,-y,-z
y,-x+y,-z
x-y,x,-z
x+2/3,y+1/3,z+1/3
-y+2/3,x-y+1/3,z+1/3
-x+y+2/3,-x+1/3,z+1/3
-x+2/3,-y+1/3,-z+1/3
y+2/3,-x+y+1/3,-z+1/3
x-y+2/3,x+1/3,-z+1/3
x+1/3,y+2/3,z+2/3
-y+1/3,x-y+2/3,z+2/3
-x+y+1/3,-x+2/3,z+2/3
-x+1/3,-y+2/3,-z+2/3
y+1/3,-x+y+2/3,-z+2/3
x-y+1/3,x+2/3,-z+2/3

loop_
_atom_site_label
_atom_site_type_symbol
_atom_site_fract_x
_atom_site_fract_y
_atom_site_fract_z
_atom_site_occupancy
_atom_site_symmetry_multiplicity
_atom_site_Wyckoff_symbol
_atom_site_thermal_displace_type
_atom_site_B_iso_or_equiv
Pr1 Pr+3 0.0000 0.0000 0.0000 1.000 3 a Biso 0.94(5)
Pr2 Pr+3 0.7799(1) -0.0134(2) 0.3346(5) 1.000 18 f Biso 0.94(5)
Co1 Co+2 0.0000 0.0000 0.5000 0.750 3 b Biso 0.43(3)
W1 W+6 0.0000 0.0000 0.5000 0.250 3 b Biso 0.43(3)
W2 W+6 0.1964(1) 0.0127(1) 0.1705(4) 1.000 18 f Biso 0.43(3)
O1 O-2 0.241(1) 0.097(2) 0.347(4) 1.000 18 f Biso 2.2(2)
O2 O-2 0.293(2) 0.044(2) 0.005(4) 1.000 18 f Biso 2.2(2)
O3 O-2 0.172(1) 0.114(2) 0.055(4) 1.000 18 f Biso 2.2(2)
O4 O-2 0.209(2) -0.075(2) 0.301(3) 1.000 18 f Biso 2.2(2)
O5 O-2 0.039(1) 0.114(1) 0.318(3) 1.000 18 f Biso 2.1(2)

loop_
_diffrn_radiation_wavelength
_diffrn_radiation_wavelength_wt
1.54056 1.0000
1.54439 0.5000

loop_
_geom_angle_atom_site_label_1
_geom_angle_atom_site_label_2
_geom_angle_atom_site_label_3
_geom_angle
_geom_angle_site_symmetry_1
_geom_angle_site_symmetry_3
O3 Pr1 O3 117.9(5) 1_555 2_555
O3 Pr1 O3 117.9(4) 1_555 3_555
O3 Pr1 O3 180.0(4) 1_555 4_555
O3 Pr1 O3 62.1(3) 1_555 5_555
O3 Pr1 O3 62.1(4) 1_555 6_555
O3 Pr1 O5 65.3(3) 1_555 1_555
O3 Pr1 O5 119.7(4) 1_555 2_555
O3 Pr1 O5 65.2(3) 1_555 3_555
O3 Pr1 O5 114.7(4) 1_555 4_555
O3 Pr1 O5 60.3(3) 1_555 5_555
O3 Pr1 O5 114.8(4) 1_555 6_555
O3 Pr1 O3 117.9(6) 2_555 3_555
O3 Pr1 O3 62.1(3) 2_555 4_555
O3 Pr1 O3 180.0(6) 2_555 5_555
O3 Pr1 O3 62.1(3) 2_555 6_555
O3 Pr1 O5 65.2(3) 2_555 1_555
O3 Pr1 O5 65.3(4) 2_555 2_555
O3 Pr1 O5 119.7(5) 2_555 3_555
O3 Pr1 O5 114.8(5) 2_555 4_555
O3 Pr1 O5 114.7(5) 2_555 5_555
O3 Pr1 O5 60.3(4) 2_555 6_555
O3 Pr1 O3 62.1(4) 3_555 4_555
O3 Pr1 O3 62.1(3) 3_555 5_555
O3 Pr1 O3 180.0(6) 3_555 6_555
O3 Pr1 O5 119.7(4) 3_555 1_555
O3 Pr1 O5 65.2(4) 3_555 2_555
O3 Pr1 O5 65.3(3) 3_555 3_555
O3 Pr1 O5 60.3(3) 3_555 4_555
O3 Pr1 O5 114.8(4) 3_555 5_555
O3 Pr1 O5 114.7(5) 3_555 6_555
O3 Pr1 O3 117.9(5) 4_555 5_555
O3 Pr1 O3 117.9(4) 4_555 6_555
O3 Pr1 O5 114.7(4) 4_555 1_555
O3 Pr1 O5 60.3(3) 4_555 2_555
O3 Pr1 O5 114.8(4) 4_555 3_555
O3 Pr1 O5 65.3(3) 4_555 4_555
O3 Pr1 O5 119.7(4) 4_555 5_555
O3 Pr1 O5 65.2(3) 4_555 6_555
O3 Pr1 O3 117.9(6) 5_555 6_555
O3 Pr1 O5 114.8(5) 5_555 1_555
O3 Pr1 O5 114.7(5) 5_555 2_555
O3 Pr1 O5 60.3(4) 5_555 3_555
O3 Pr1 O5 65.2(3) 5_555 4_555
O3 Pr1 O5 65.3(4) 5_555 5_555
O3 Pr1 O5 119.7(5) 5_555 6_555
O3 Pr1 O5 60.3(3) 6_555 1_555
O3 Pr1 O5 114.8(4) 6_555 2_555
O3 Pr1 O5 114.7(5) 6_555 3_555
O3 Pr1 O5 119.7(4) 6_555 4_555
O3 Pr1 O5 65.2(4) 6_555 5_555
O3 Pr1 O5 65.3(3) 6_555 6_555
O5 Pr1 O5 64.4(3) 1_555 2_555
O5 Pr1 O5 64.4(3) 1_555 3_555
O5 Pr1 O5 180.0(4) 1_555 4_555
O5 Pr1 O5 115.6(4) 1_555 5_555
O5 Pr1 O5 115.6(4) 1_555 6_555
O5 Pr1 O5 64.4(3) 2_555 3_555
O5 Pr1 O5 115.6(4) 2_555 4_555
O5 Pr1 O5 180.0(4) 2_555 5_555
O5 Pr1 O5 115.6(4) 2_555 6_555
O5 Pr1 O5 115.6(4) 3_555 4_555
O5 Pr1 O5 115.6(4) 3_555 5_555
O5 Pr1 O5 180.0(5) 3_555 6_555
O5 Pr1 O5 64.4(3) 4_555 5_555
O5 Pr1 O5 64.4(3) 4_555 6_555
O5 Pr1 O5 64.4(3) 5_555 6_555
O1 Pr2 O1 112.9(5) 2_655 4_656
O1 Pr2 O2 108.4(4) 2_655 4_655
O1 Pr2 O2 72.4(4) 2_655 11_555
O1 Pr2 O3 58.5(4) 2_655 2_655
O1 Pr2 O3 106.3(5) 2_655 4_655
O1 Pr2 O4 150.7(5) 2_655 3_655
O1 Pr2 O4 66.3(3) 2_655 4_656
O1 Pr2 O4 149.3(4) 2_655 18_545
O1 Pr2 O5 93.5(5) 2_655 2_655
O1 Pr2 O5 63.5(3) 2_655 6_656
O1 Pr2 O2 138.7(6) 4_656 4_655
O1 Pr2 O2 114.3(7) 4_656 11_555
O1 Pr2 O3 143.3(5) 4_656 2_655
O1 Pr2 O3 113.0(5) 4_656 4_655
O1 Pr2 O4 64.3(4) 4_656 3_655
O1 Pr2 O4 59.8(4) 4_656 4_656
O1 Pr2 O4 72.8(4) 4_656 18_545
O1 Pr2 O5 74.5(4) 4_656 2_655
O1 Pr2 O5 52.3(3) 4_656 6_656
O2 Pr2 O2 77.2(5) 4_655 11_555
O2 Pr2 O3 63.7(3) 4_655 2_655
O2 Pr2 O3 53.7(4) 4_655 4_655
O2 Pr2 O4 80.2(4) 4_655 3_655
O2 Pr2 O4 142.7(5) 4_655 4_656
O2 Pr2 O4 71.4(4) 4_655 18_545
O2 Pr2 O5 104.3(5) 4_655 2_655
O2 Pr2 O5 162.4(5) 4_655 6_656
O2 Pr2 O3 97.5(6) 11_555 2_655
O2 Pr2 O3 128.5(6) 11_555 4_655
O2 Pr2 O4 136.6(7) 11_555 3_655
O2 Pr2 O4 65.9(4) 11_555 4_656
O2 Pr2 O4 77.9(5) 11_555 18_545
O2 Pr2 O5 165.2(8) 11_555 2_655
O2 Pr2 O5 112.6(5) 11_555 6_656
O3 Pr2 O3 50.0(3) 2_655 4_655
O3 Pr2 O4 105.1(4) 2_655 3_655
O3 Pr2 O4 124.8(5) 2_655 4_656
O3 Pr2 O4 134.7(4) 2_655 18_545
O3 Pr2 O5 70.9(4) 2_655 2_655
O3 Pr2 O5 99.7(4) 2_655 6_656
O3 Pr2 O4 55.4(3) 4_655 3_655
O3 Pr2 O4 162.6(5) 4_655 4_656
O3 Pr2 O4 98.0(4) 4_655 18_545
O3 Pr2 O5 50.6(3) 4_655 2_655
O3 Pr2 O5 111.7(4) 4_655 6_656
O4 Pr2 O4 123.3(5) 3_655 4_656
O4 Pr2 O4 59.9(4) 3_655 18_545
O4 Pr2 O5 57.3(3) 3_655 2_655
O4 Pr2 O5 99.7(3) 3_655 6_656
O4 Pr2 O4 94.7(4) 4_656 18_545
O4 Pr2 O5 112.7(5) 4_656 2_655
O4 Pr2 O5 51.0(3) 4_656 6_656
O4 Pr2 O5 116.7(6) 18_545 2_655
O4 Pr2 O5 124.0(4) 18_545 6_656
O5 Pr2 O5 62.4(3) 2_655 6_656
O5 Co1 O5 88.7(4) 1_555 2_555
O5 Co1 O5 88.7(6) 1_555 3_555
O5 Co1 O5 180.0(6) 1_555 4_556
O5 Co1 O5 91.3(5) 1_555 5_556
O5 Co1 O5 91.3(5) 1_555 6_556
O5 Co1 O5 88.7(6) 2_555 3_555
O5 Co1 O5 91.3(5) 2_555 4_556
O5 Co1 O5 180.0(6) 2_555 5_556
O5 Co1 O5 91.3(5) 2_555 6_556
O5 Co1 O5 91.3(5) 3_555 4_556
O5 Co1 O5 91.3(5) 3_555 5_556
O5 Co1 O5 180.0(7) 3_555 6_556
O5 Co1 O5 88.7(4) 4_556 5_556
O5 Co1 O5 88.7(6) 4_556 6_556
O5 Co1 O5 88.7(6) 5_556 6_556
O5 W1 O5 88.7(4) 1_555 2_555
O5 W1 O5 88.7(6) 1_555 3_555
O5 W1 O5 180.0(6) 1_555 4_556
O5 W1 O5 91.3(5) 1_555 5_556
O5 W1 O5 91.3(5) 1_555 6_556
O5 W1 O5 88.7(6) 2_555 3_555
O5 W1 O5 91.3(5) 2_555 4_556
O5 W1 O5 180.0(6) 2_555 5_556
O5 W1 O5 91.3(5) 2_555 6_556
O5 W1 O5 91.3(5) 3_555 4_556
O5 W1 O5 91.3(5) 3_555 5_556
O5 W1 O5 180.0(7) 3_555 6_556
O5 W1 O5 88.7(4) 4_556 5_556
O5 W1 O5 88.7(6) 4_556 6_556
O5 W1 O5 88.7(6) 5_556 6_556
O1 W2 O2 103.5(8) 1_555 1_555
O1 W2 O3 77.1(6) 1_555 1_555
O1 W2 O3 155.5(7) 1_555 5_555
O1 W2 O4 98.5(8) 1_555 1_555
O1 W2 O5 86.5(5) 1_555 3_555
O2 W2 O3 92.3(7) 1_555 1_555
O2 W2 O3 87.3(5) 1_555 5_555
O2 W2 O4 95.1(6) 1_555 1_555
O2 W2 O5 169.9(7) 1_555 3_555
O3 W2 O3 80.6(5) 1_555 5_555
O3 W2 O4 172.2(9) 1_555 1_555
O3 W2 O5 88.3(5) 1_555 3_555
O3 W2 O4 102.3(6) 5_555 1_555
O3 W2 O5 82.8(5) 5_555 3_555
O4 W2 O5 84.9(7) 1_555 3_555
Pr2 O1 Pr2 118.9(3) 3_665 4_656
Pr2 O1 W2 119.3(4) 3_665 1_555
Pr2 O1 O2 119.5(6) 3_665 1_555
Pr2 O1 O2 54.4(4) 3_665 10_555
Pr2 O1 O3 62.1(4) 3_665 1_555
Pr2 O1 O4 156.2(6) 3_665 1_555
Pr2 O1 O4 64.0(4) 3_665 6_556
Pr2 O1 O4 114.3(5) 3_665 9_555
Pr2 O1 O5 98.0(4) 3_665 3_555
Pr2 O1 O5 70.8(4) 3_665 5_556
Pr2 O1 W2 105.1(3) 4_656 1_555
Pr2 O1 O2 121.5(5) 4_656 1_555
Pr2 O1 O2 118.9(4) 4_656 10_555
Pr2 O1 O3 147.4(5) 4_656 1_555
Pr2 O1 O4 66.4(4) 4_656 1_555
Pr2 O1 O4 64.6(4) 4_656 6_556
Pr2 O1 O4 52.3(3) 4_656 9_555
Pr2 O1 O5 77.4(3) 4_656 3_555
Pr2 O1 O5 52.3(3) 4_656 5_556
W2 O1 O2 132.2(5) 1_555 10_555
W2 O1 O3 58.4(5) 1_555 1_555
W2 O1 O4 167.3(5) 1_555 6_556
W2 O1 O4 125.7(5) 1_555 9_555
W2 O1 O5 51.9(4) 1_555 3_555
W2 O1 O5 115.8(5) 1_555 5_556
O2 O1 O2 97.6(5) 1_555 10_555
O2 O1 O3 65.7(5) 1_555 1_555
O2 O1 O4 58.9(4) 1_555 1_555
O2 O1 O4 151.8(6) 1_555 6_556
O2 O1 O4 104.6(5) 1_555 9_555
O2 O1 O5 91.4(5) 1_555 3_555
O2 O1 O5 155.2(6) 1_555 5_556
O2 O1 O3 89.0(5) 10_555 1_555
O2 O1 O4 146.5(6) 10_555 1_555
O2 O1 O4 60.3(4) 10_555 6_556
O2 O1 O4 74.9(4) 10_555 9_555
O2 O1 O5 151.7(4) 10_555 3_555
O2 O1 O5 106.0(4) 10_555 5_556
O3 O1 O4 100.4(6) 1_555 1_555
O3 O1 O4 126.1(5) 1_555 6_556
O3 O1 O4 160.2(6) 1_555 9_555
O3 O1 O5 70.5(4) 1_555 3_555
O3 O1 O5 106.5(5) 1_555 5_556
O4 O1 O4 130.2(6) 1_555 6_556
O4 O1 O4 87.6(4) 1_555 9_555
O4 O1 O5 59.4(4) 1_555 3_555
O4 O1 O5 102.0(5) 1_555 5_556
O4 O1 O4 55.1(4) 6_556 9_555
O4 O1 O5 116.4(4) 6_556 3_555
O4 O1 O5 52.3(3) 6_556 5_556
O4 O1 O5 128.5(5) 9_555 3_555
O4 O1 O5 89.2(4) 9_555 5_556
O5 O1 O5 64.1(3) 3_555 5_556
Pr2 O2 Pr2 113.6(3) 4_655 12_445
Pr2 O2 W2 103.7(3) 4_655 1_555
Pr2 O2 O1 129.1(5) 4_655 1_555
Pr2 O2 O1 102.2(4) 4_655 10_555
Pr2 O2 O2 156.6(5) 4_655 9_555
Pr2 O2 O2 50.0(4) 4_655 14_544
Pr2 O2 O3 79.7(4) 4_655 1_555
Pr2 O2 O3 56.9(3) 4_655 5_555
Pr2 O2 O4 120.7(4) 4_655 1_555
Pr2 O2 O4 52.4(3) 4_655 9_554
Pr2 O2 O4 100.6(5) 4_655 14_544
Pr2 O2 W2 142.4(3) 12_445 1_555
Pr2 O2 O1 109.3(4) 12_445 1_555
Pr2 O2 O1 53.3(4) 12_445 10_555
Pr2 O2 O2 52.7(3) 12_445 9_555
Pr2 O2 O2 86.2(4) 12_445 14_544
Pr2 O2 O3 134.3(5) 12_445 1_555
Pr2 O2 O3 165.7(4) 12_445 5_555
Pr2 O2 O4 114.6(4) 12_445 1_555
Pr2 O2 O4 63.7(3) 12_445 9_554
Pr2 O2 O4 50.7(4) 12_445 14_544
W2 O2 O1 115.6(4) 1_555 10_555
W2 O2 O2 93.3(5) 1_555 9_555
W2 O2 O2 123.0(6) 1_555 14_544
W2 O2 O3 47.7(4) 1_555 1_555
W2 O2 O3 49.4(4) 1_555 5_555
W2 O2 O4 148.5(5) 1_555 9_554
W2 O2 O4 127.3(6) 1_555 14_544
O1 O2 O1 82.4(4) 1_555 10_555
O1 O2 O2 73.7(5) 1_555 9_555
O1 O2 O2 158.7(6) 1_555 14_544
O1 O2 O3 50.5(4) 1_555 1_555
O1 O2 O3 84.4(4) 1_555 5_555
O1 O2 O4 58.8(4) 1_555 1_555
O1 O2 O4 138.6(5) 1_555 9_554
O1 O2 O4 127.8(6) 1_555 14_544
O1 O2 O2 84.3(5) 10_555 9_555
O1 O2 O2 118.9(5) 10_555 14_544
O1 O2 O3 81.6(4) 10_555 1_555
O1 O2 O3 135.8(4) 10_555 5_555
O1 O2 O4 134.1(5) 10_555 1_555
O1 O2 O4 60.4(4) 10_555 9_554
O1 O2 O4 103.6(6) 10_555 14_544
O2 O2 O2 107.1(5) 9_555 14_544
O2 O2 O3 123.6(6) 9_555 1_555
O2 O2 O3 131.3(5) 9_555 5_555
O2 O2 O4 63.2(4) 9_555 1_555
O2 O2 O4 116.2(5) 9_555 9_554
O2 O2 O4 56.0(4) 9_555 14_544
O2 O2 O3 127.4(6) 14_544 1_555
O2 O2 O3 79.4(5) 14_544 5_555
O2 O2 O4 101.8(5) 14_544 1_555
O2 O2 O4 61.1(4) 14_544 9_554
O2 O2 O4 51.6(4) 14_544 14_544
O3 O2 O3 57.9(4) 1_555 5_555
O3 O2 O4 90.2(5) 1_555 1_555
O3 O2 O4 103.0(5) 1_555 9_554
O3 O2 O4 174.4(7) 1_555 14_544
O3 O2 O4 68.2(4) 5_555 1_555
O3 O2 O4 109.1(4) 5_555 9_554
O3 O2 O4 117.6(5) 5_555 14_544
O4 O2 O4 162.5(5) 1_555 9_554
O4 O2 O4 84.8(5) 1_555 14_544
O4 O2 O4 81.4(5) 9_554 14_544
Pr1 O3 Pr2 114.8(2) 1_555 3_665
Pr1 O3 Pr2 88.73(19) 1_555 4_655
Pr1 O3 W2 93.2(3) 1_555 1_555
Pr1 O3 W2 95.1(3) 1_555 6_555
Pr1 O3 O1 117.8(4) 1_555 1_555
Pr1 O3 O2 116.7(5) 1_555 1_555
Pr1 O3 O2 123.2(4) 1_555 6_555
Pr1 O3 O3 59.0(3) 1_555 5_555
Pr1 O3 O3 59.0(3) 1_555 6_555
Pr1 O3 O4 117.0(3) 1_555 6_555
Pr1 O3 O5 60.2(3) 1_555 1_555
Pr1 O3 O5 60.2(3) 1_555 3_555
Pr1 O3 O5 63.0(3) 1_555 5_555
Pr2 O3 Pr2 156.5(2) 3_665 4_655
Pr2 O3 W2 103.1(3) 3_665 1_555
Pr2 O3 W2 100.2(3) 3_665 6_555
Pr2 O3 O1 59.5(4) 3_665 1_555
Pr2 O3 O2 115.7(5) 3_665 1_555
Pr2 O3 O2 59.4(4) 3_665 6_555
Pr2 O3 O3 146.0(5) 3_665 5_555
Pr2 O3 O3 84.3(4) 3_665 6_555
Pr2 O3 O4 112.1(4) 3_665 6_555
Pr2 O3 O5 54.6(3) 3_665 1_555
Pr2 O3 O5 89.4(3) 3_665 3_555
Pr2 O3 O5 145.9(4) 3_665 5_555
Pr2 O3 W2 72.7(3) 4_655 1_555
Pr2 O3 W2 77.8(3) 4_655 6_555
Pr2 O3 O1 109.6(4) 4_655 1_555
Pr2 O3 O2 46.6(3) 4_655 1_555
Pr2 O3 O2 109.8(4) 4_655 6_555
Pr2 O3 O3 45.7(3) 4_655 5_555
Pr2 O3 O3 110.7(4) 4_655 6_555
Pr2 O3 O4 53.2(3) 4_655 6_555
Pr2 O3 O5 148.8(4) 4_655 1_555
Pr2 O3 O5 102.2(3) 4_655 3_555
Pr2 O3 O5 45.7(3) 4_655 5_555
W2 O3 W2 149.1(4) 1_555 6_555
W2 O3 O2 143.1(6) 1_555 6_555
W2 O3 O3 48.5(4) 1_555 5_555
W2 O3 O3 151.2(6) 1_555 6_555
W2 O3 O4 114.4(4) 1_555 6_555
W2 O3 O5 103.7(5) 1_555 1_555
W2 O3 O5 45.1(3) 1_555 3_555
W2 O3 O5 111.0(5) 1_555 5_555
W2 O3 O1 146.0(6) 6_555 1_555
W2 O3 O2 110.7(6) 6_555 1_555
W2 O3 O3 113.3(5) 6_555 5_555
W2 O3 O3 50.9(4) 6_555 6_555
W2 O3 O5 106.2(4) 6_555 1_555
W2 O3 O5 155.2(4) 6_555 3_555
W2 O3 O5 49.0(4) 6_555 5_555
O1 O3 O2 63.8(5) 1_555 1_555
O1 O3 O2 105.8(6) 1_555 6_555
O1 O3 O3 92.5(5) 1_555 5_555
O1 O3 O3 139.4(7) 1_555 6_555
O1 O3 O4 121.4(5) 1_555 6_555
O1 O3 O5 84.7(5) 1_555 1_555
O1 O3 O5 57.9(4) 1_555 3_555
O1 O3 O5 154.2(6) 1_555 5_555
O2 O3 O2 114.3(7) 1_555 6_555
O2 O3 O3 57.8(4) 1_555 5_555
O2 O3 O3 156.8(7) 1_555 6_555
O2 O3 O4 74.6(5) 1_555 6_555
O2 O3 O5 143.0(6) 1_555 1_555
O2 O3 O5 84.8(5) 1_555 3_555
O2 O3 O5 92.2(5) 1_555 5_555
O2 O3 O3 154.3(6) 6_555 5_555
O2 O3 O3 64.3(4) 6_555 6_555
O2 O3 O4 56.6(4) 6_555 6_555
O2 O3 O5 91.7(4) 6_555 1_555
O2 O3 O5 147.8(5) 6_555 3_555
O2 O3 O5 92.2(5) 6_555 5_555
O3 O3 O3 112.5(6) 5_555 6_555
O3 O3 O4 98.5(4) 5_555 6_555
O3 O3 O5 108.3(5) 5_555 1_555
O3 O3 O5 57.8(4) 5_555 3_555
O3 O3 O5 65.2(4) 5_555 5_555
O3 O3 O4 87.3(5) 6_555 6_555
O3 O3 O5 57.8(4) 6_555 1_555
O3 O3 O5 108.3(5) 6_555 3_555
O3 O3 O5 65.2(5) 6_555 5_555
O4 O3 O5 141.9(5) 6_555 1_555
O4 O3 O5 155.0(4) 6_555 3_555
O4 O3 O5 54.5(3) 6_555 5_555
O5 O3 O5 61.2(4) 1_555 3_555
O5 O3 O5 113.6(5) 1_555 5_555
O5 O3 O5 113.7(4) 3_555 5_555
Pr2 O4 Pr2 94.8(2) 2_545 4_656
Pr2 O4 Pr2 120.1(3) 2_545 17_555
Pr2 O4 W2 96.3(3) 2_545 1_555
Pr2 O4 O1 110.6(4) 2_545 1_555
Pr2 O4 O1 51.1(3) 2_545 5_556
Pr2 O4 O1 92.5(4) 2_545 14_544
Pr2 O4 O2 126.6(4) 2_545 1_555
Pr2 O4 O2 168.1(3) 2_545 9_555
Pr2 O4 O2 105.7(4) 2_545 14_545
Pr2 O4 O3 71.3(3) 2_545 5_555
Pr2 O4 O4 51.1(3) 2_545 16_545
Pr2 O4 O5 53.0(3) 2_545 3_555
Pr2 O4 Pr2 104.4(3) 4_656 17_555
Pr2 O4 W2 90.1(3) 4_656 1_555
Pr2 O4 O1 53.8(4) 4_656 1_555
Pr2 O4 O1 49.6(3) 4_656 5_556
Pr2 O4 O1 158.7(5) 4_656 14_544
Pr2 O4 O2 112.7(4) 4_656 1_555
Pr2 O4 O2 80.8(3) 4_656 9_555
Pr2 O4 O2 50.4(3) 4_656 14_545
Pr2 O4 O3 123.4(4) 4_656 5_555
Pr2 O4 O4 108.3(4) 4_656 16_545
Pr2 O4 O5 71.2(4) 4_656 3_555
Pr2 O4 W2 138.7(4) 17_555 1_555
Pr2 O4 O1 126.6(6) 17_555 1_555
Pr2 O4 O1 104.4(4) 17_555 5_556
Pr2 O4 O1 54.9(4) 17_555 14_544
Pr2 O4 O2 97.0(5) 17_555 1_555
Pr2 O4 O2 51.4(3) 17_555 9_555
Pr2 O4 O2 56.1(4) 17_555 14_545
Pr2 O4 O3 130.4(5) 17_555 5_555
Pr2 O4 O4 69.1(4) 17_555 16_545
Pr2 O4 O5 170.3(6) 17_555 3_555
W2 O4 O1 114.2(5) 1_555 5_556
W2 O4 O1 108.9(6) 1_555 14_544
W2 O4 O2 94.8(5) 1_555 9_555
W2 O4 O2 135.4(6) 1_555 14_545
W2 O4 O4 142.5(6) 1_555 16_545
W2 O4 O5 50.9(5) 1_555 3_555
O1 O4 O1 94.3(5) 1_555 5_556
O1 O4 O1 140.3(7) 1_555 14_544
O1 O4 O2 62.2(5) 1_555 1_555
O1 O4 O2 75.8(5) 1_555 9_555
O1 O4 O2 96.3(6) 1_555 14_545
O1 O4 O3 79.7(5) 1_555 5_555
O1 O4 O4 156.4(6) 1_555 16_545
O1 O4 O5 58.3(4) 1_555 3_555
O1 O4 O1 124.9(5) 5_556 14_544
O1 O4 O2 155.1(5) 5_556 1_555
O1 O4 O2 119.7(4) 5_556 9_555
O1 O4 O2 59.3(4) 5_556 14_545
O1 O4 O3 115.6(5) 5_556 5_555
O1 O4 O4 62.9(4) 5_556 16_545
O1 O4 O5 66.1(5) 5_556 3_555
O1 O4 O2 78.1(5) 14_544 1_555
O1 O4 O2 88.1(4) 14_544 9_555
O1 O4 O2 108.3(5) 14_544 14_545
O1 O4 O3 77.9(5) 14_544 5_555
O1 O4 O4 62.0(4) 14_544 16_545
O1 O4 O5 128.2(6) 14_544 3_555
O2 O4 O2 65.2(4) 1_555 9_555
O2 O4 O2 127.3(6) 1_555 14_545
O2 O4 O3 55.2(4) 1_555 5_555
O2 O4 O4 138.8(5) 1_555 16_545
O2 O4 O5 92.7(5) 1_555 3_555
O2 O4 O2 62.9(4) 9_555 14_545
O2 O4 O3 120.4(5) 9_555 5_555
O2 O4 O4 119.7(4) 9_555 16_545
O2 O4 O5 134.0(6) 9_555 3_555
O2 O4 O3 173.5(6) 14_545 5_555
O2 O4 O4 78.0(4) 14_545 16_545
O2 O4 O5 116.9(6) 14_545 3_555
O3 O4 O4 103.7(5) 5_555 16_545
O3 O4 O5 56.6(4) 5_555 3_555
O4 O4 O5 103.6(6) 16_545 3_555
Pr1 O5 Pr2 109.0(2) 1_555 3_665
Pr1 O5 Pr2 154.1(2) 1_555 5_566
Pr1 O5 Co1 88.2(2) 1_555 1_555
Pr1 O5 W1 88.2(2) 1_555 1_555
Pr1 O5 W2 89.6(3) 1_555 2_555
Pr1 O5 O1 105.9(5) 1_555 2_555
Pr1 O5 O1 160.0(4) 1_555 6_556
Pr1 O5 O3 54.5(3) 1_555 1_555
Pr1 O5 O3 54.5(3) 1_555 2_555
Pr1 O5 O3 56.7(3) 1_555 6_555
Pr1 O5 O4 125.0(4) 1_555 2_555
Pr1 O5 O5 57.8(2) 1_555 2_555
Pr1 O5 O5 57.8(3) 1_555 3_555
Pr1 O5 O5 118.5(3) 1_555 5_556
Pr1 O5 O5 118.5(3) 1_555 6_556
Pr2 O5 Pr2 96.2(2) 3_665 5_566
Pr2 O5 Co1 110.7(2) 3_665 1_555
Pr2 O5 W1 110.7(2) 3_665 1_555
Pr2 O5 W2 105.5(3) 3_665 2_555
Pr2 O5 O1 131.1(4) 3_665 2_555
Pr2 O5 O1 53.2(3) 3_665 6_556
Pr2 O5 O3 54.5(3) 3_665 1_555
Pr2 O5 O3 140.6(4) 3_665 2_555
Pr2 O5 O3 83.7(4) 3_665 6_555
Pr2 O5 O4 69.7(4) 3_665 2_555
Pr2 O5 O5 148.0(3) 3_665 2_555
Pr2 O5 O5 88.1(3) 3_665 3_555
Pr2 O5 O5 70.4(3) 3_665 5_556
Pr2 O5 O5 121.7(3) 3_665 6_556
Pr2 O5 Co1 88.6(2) 5_566 1_555
Pr2 O5 W1 88.6(2) 5_566 1_555
Pr2 O5 W2 77.5(3) 5_566 2_555
Pr2 O5 O1 50.2(4) 5_566 2_555
Pr2 O5 O1 45.7(3) 5_566 6_556
Pr2 O5 O3 150.4(4) 5_566 1_555
Pr2 O5 O3 101.7(3) 5_566 2_555
Pr2 O5 O3 122.6(4) 5_566 6_555
Pr2 O5 O4 57.9(3) 5_566 2_555
Pr2 O5 O5 103.1(3) 5_566 2_555
Pr2 O5 O5 131.3(4) 5_566 3_555
Pr2 O5 O5 75.2(3) 5_566 5_556
Pr2 O5 O5 47.2(3) 5_566 6_556
Co1 O5 W2 142.4(3) 1_555 2_555
Co1 O5 O1 103.6(5) 1_555 2_555
Co1 O5 O1 90.4(4) 1_555 6_556
Co1 O5 O3 104.6(4) 1_555 1_555
Co1 O5 O3 104.6(4) 1_555 2_555
Co1 O5 O3 144.9(5) 1_555 6_555
Co1 O5 O4 145.6(5) 1_555 2_555
Co1 O5 O5 45.7(3) 1_555 2_555
Co1 O5 O5 45.7(3) 1_555 3_555
W1 O5 W2 142.4(3) 1_555 2_555
W1 O5 O1 103.6(5) 1_555 2_555
W1 O5 O1 90.4(4) 1_555 6_556
W1 O5 O3 104.6(4) 1_555 1_555
W1 O5 O3 104.6(4) 1_555 2_555
W1 O5 O3 144.9(5) 1_555 6_555
W1 O5 O4 145.6(5) 1_555 2_555
W1 O5 O5 45.7(3) 1_555 2_555
W1 O5 O5 45.7(3) 1_555 3_555
W2 O5 O1 103.4(4) 2_555 6_556
W2 O5 O3 104.5(5) 2_555 1_555
W2 O5 O3 46.6(3) 2_555 2_555
W2 O5 O3 48.2(4) 2_555 6_555
W2 O5 O5 103.4(4) 2_555 2_555
W2 O5 O5 147.3(5) 2_555 3_555
W2 O5 O5 151.7(5) 2_555 5_556
W2 O5 O5 106.5(4) 2_555 6_556
O1 O5 O1 93.9(5) 2_555 6_556
O1 O5 O3 144.7(6) 2_555 1_555
O1 O5 O3 51.6(4) 2_555 2_555
O1 O5 O3 87.8(5) 2_555 6_555
O1 O5 O4 62.3(4) 2_555 2_555
O1 O5 O5 80.4(5) 2_555 2_555
O1 O5 O5 140.1(7) 2_555 3_555
O1 O5 O5 119.4(6) 2_555 5_556
O1 O5 O5 65.1(4) 2_555 6_556
O1 O5 O3 106.8(5) 6_556 1_555
O1 O5 O3 144.5(5) 6_556 2_555
O1 O5 O3 122.3(5) 6_556 6_555
O1 O5 O4 61.6(4) 6_556 2_555
O1 O5 O5 131.0(4) 6_556 2_555
O1 O5 O5 108.4(5) 6_556 3_555
O1 O5 O5 50.8(3) 6_556 5_556
O1 O5 O5 72.7(3) 6_556 6_556
O3 O5 O3 100.4(4) 1_555 2_555
O3 O5 O3 57.0(4) 1_555 6_555
O3 O5 O4 102.6(6) 1_555 2_555
O3 O5 O5 105.0(4) 1_555 2_555
O3 O5 O5 59.4(4) 1_555 3_555
O3 O5 O5 95.7(4) 1_555 5_556
O3 O5 O5 148.1(5) 1_555 6_556
O3 O5 O3 57.0(3) 2_555 6_555
O3 O5 O4 90.7(4) 2_555 2_555
O3 O5 O5 59.4(3) 2_555 2_555
O3 O5 O5 105.0(5) 2_555 3_555
O3 O5 O5 148.2(5) 2_555 5_556
O3 O5 O5 95.7(4) 2_555 6_556
O3 O5 O4 68.9(4) 6_555 2_555
O3 O5 O5 106.1(4) 6_555 2_555
O3 O5 O5 106.1(5) 6_555 3_555
O3 O5 O5 150.7(5) 6_555 5_556
O3 O5 O5 150.8(5) 6_555 6_556
O4 O5 O5 142.2(5) 2_555 2_555
O4 O5 O5 157.5(6) 2_555 3_555
O4 O5 O5 112.4(5) 2_555 5_556
O4 O5 O5 104.5(4) 2_555 6_556
O5 O5 O5 60.0(4) 2_555 3_555
O5 O5 O5 90.0(4) 2_555 5_556
O5 O5 O5 60.8(3) 2_555 6_556
O5 O5 O5 60.8(4) 3_555 5_556
O5 O5 O5 90.0(4) 3_555 6_556
O5 O5 O5 58.5(4) 5_556 6_556

loop_
_geom_bond_atom_site_label_1
_geom_bond_atom_site_label_2
_geom_bond_distance
_geom_bond_site_symmetry_2
Pr1 O3 2.577(5) 1_555
Pr1 O3 2.577(9) 2_555
Pr1 O3 2.577(8) 3_555
Pr1 O3 2.577(5) 4_555
Pr1 O3 2.577(9) 5_555
Pr1 O3 2.577(8) 6_555
Pr1 O5 2.748(7) 1_555
Pr1 O5 2.748(7) 2_555
Pr1 O5 2.748(8) 3_555
Pr1 O5 2.748(7) 4_555
Pr1 O5 2.748(7) 5_555
Pr1 O5 2.748(8) 6_555
Pr2 O1 2.417(7) 2_655
Pr2 O1 2.511(9) 4_656
Pr2 O2 2.545(8) 4_655
Pr2 O2 2.452(12) 11_555
Pr2 O3 2.479(7) 2_655
Pr2 O3 3.448(9) 4_655
Pr2 O4 2.915(8) 3_655
Pr2 O4 2.852(7) 4_656
Pr2 O4 2.428(7) 18_545
Pr2 O5 2.481(10) 2_655
Pr2 O5 3.187(7) 6_656
Co1 O5 2.095(7) 1_555
Co1 O5 2.095(7) 2_555
Co1 O5 2.095(9) 3_555
Co1 O5 2.095(7) 4_556
Co1 O5 2.095(7) 5_556
Co1 O5 2.095(9) 6_556
W1 O5 2.095(7) 1_555
W1 O5 2.095(7) 2_555
W1 O5 2.095(9) 3_555
W1 O5 2.095(7) 4_556
W1 O5 2.095(7) 5_556
W1 O5 2.095(9) 6_556
W2 O1 1.720(8) 1_555
W2 O2 1.820(8) 1_555
W2 O3 2.090(9) 1_555
W2 O3 2.015(7) 5_555
W2 O4 1.829(9) 1_555
W2 O5 2.038(7) 3_555
O1 O2 2.782(13) 1_555
O1 O2 2.874(11) 10_555
O1 O3 2.392(12) 1_555
O1 O4 2.690(13) 1_555
O1 O4 2.906(11) 6_556
O1 O4 2.931(11) 9_555
O1 O5 2.584(8) 3_555
O1 O5 3.021(11) 5_556
O2 O1 2.782(13) 1_555
O2 O1 2.874(11) 10_555
O2 O2 3.119(13) 9_555
O2 O2 3.119(13) 14_544
O2 O3 2.825(14) 1_555
O2 O3 2.652(9) 5_555
O2 O4 2.693(10) 1_555
O2 O4 2.905(10) 9_554
O2 O4 3.066(15) 14_544
O3 O1 2.392(12) 1_555
O3 O2 2.825(14) 1_555
O3 O2 2.652(12) 6_555
O3 O3 2.656(11) 5_555
O3 O3 2.656(13) 6_555
O3 O4 2.997(10) 6_555
O3 O5 2.876(12) 1_555
O3 O5 2.874(9) 3_555
O3 O5 2.680(10) 5_555
O4 O1 2.690(13) 1_555
O4 O1 2.906(10) 5_556
O4 O1 2.931(13) 14_544
O4 O2 2.693(10) 1_555
O4 O2 3.066(10) 9_555
O4 O2 2.905(12) 14_545
O4 O3 2.997(11) 5_555
O4 O4 2.699(11) 16_545
O4 O5 2.616(14) 3_555
O5 O1 2.584(13) 2_555
O5 O1 3.021(10) 6_556
O5 O3 2.876(12) 1_555
O5 O3 2.874(10) 2_555
O5 O3 2.680(11) 6_555
O5 O4 2.616(11) 2_555
O5 O5 2.928(7) 2_555
O5 O5 2.928(12) 3_555
O5 O5 2.997(11) 5_556
O5 O5 2.997(9) 6_556
